data_2017460
loop_
_publ_author_name
'Kruszynski, Rafal'
'Trzesowska-Kruszynska, Agata'

_publ_section_title
;
 2,3-Dihydro-1,3-benzothiazol-2-iminium monohydrogen sulfate and
 2-iminio-2,3-dihydro-1,3-benzothiazole-6-sulfonate: a combined
 structural and theoretical study
;
_journal_coeditor_code UK3015
_journal_issue 12
_journal_name_full 'Acta Crystallographica Section C'
_journal_page_first o624
_journal_page_last o629
_journal_paper_doi 10.1107/S0108270109045673
_journal_volume 65
_journal_year 2009
_chemical_formula_iupac 'C7 H6 N2 O3 S2'
_chemical_formula_moiety 'C7 H6 N2 O3 S2'
_chemical_formula_sum 'C7 H6 N2 O3 S2'
_chemical_formula_weight 230.26
_chemical_name_systematic
;
2-iminio-2,3-dihydro-1,3-benzothiazole-6-sulfonate
;
_space_group_IT_number 15
_symmetry_cell_setting monoclinic
_symmetry_space_group_name_Hall '-C 2yc'
_symmetry_space_group_name_H-M 'C 1 2/c 1'
_atom_sites_solution_hydrogens mixed
_atom_sites_solution_primary direct
_atom_sites_solution_secondary direct
_audit_creation_method SHELXL-97
_cell_angle_alpha 90.00
_cell_angle_beta 121.605(9)
_cell_angle_gamma 90.00
_cell_formula_units_Z 8
_cell_length_a 18.9085(11)
_cell_length_b 8.2360(6)
_cell_length_c 12.9684(10)
_cell_measurement_reflns_used 6409
_cell_measurement_temperature 291.0(3)
_cell_measurement_theta_max 25
_cell_measurement_theta_min 2
_cell_volume 1720.0(3)
_computing_cell_refinement 'CrysAlis RED (UNIL IC & Kuma, 2000)'
_computing_data_collection 'CrysAlis CCD (UNIL IC & Kuma, 2000)'
_computing_data_reduction 'CrysAlis RED (UNIL IC & Kuma, 2000)'
_computing_molecular_graphics
;
XP in SHELXTL/PC (Sheldrick, 2008) and
ORTEP-3 (Version 1.062; Farrugia, 1997)
;
_computing_publication_material
;
SHELXL-97 (Sheldrick, 2008) and
PLATON (Spek, 2009)
;
_computing_structure_refinement 'SHELXL97 (Sheldrick, 2008)'
_computing_structure_solution 'SHELXS97 (Sheldrick, 2008)'
_diffrn_ambient_temperature 291.0(3)
_diffrn_detector_area_resol_mean 1048576
_diffrn_measured_fraction_theta_full 0.997
_diffrn_measured_fraction_theta_max 0.995
_diffrn_measurement_device_type 'Kuma KM-4 CCD'
_diffrn_measurement_method \w
_diffrn_radiation_monochromator graphite
_diffrn_radiation_source 'fine-focus sealed tube'
_diffrn_radiation_type MoK\a
_diffrn_radiation_wavelength 0.71073
_diffrn_reflns_av_R_equivalents 0.0500
_diffrn_reflns_av_sigmaI/netI 0.0203
_diffrn_reflns_limit_h_max 22
_diffrn_reflns_limit_h_min -22
_diffrn_reflns_limit_k_max 9
_diffrn_reflns_limit_k_min -9
_diffrn_reflns_limit_l_max 14
_diffrn_reflns_limit_l_min -15
_diffrn_reflns_number 8399
_diffrn_reflns_theta_full 25.00
_diffrn_reflns_theta_max 25.13
_diffrn_reflns_theta_min 3.68
_diffrn_standards_decay_% 0.0
_diffrn_standards_interval_time 33.33
_diffrn_standards_number 9
_exptl_absorpt_coefficient_mu 0.598
_exptl_absorpt_correction_T_max 0.860
_exptl_absorpt_correction_T_min 0.847
_exptl_absorpt_correction_type numerical
_exptl_absorpt_process_details
;
(X-RED; Stoe & Cie, 1999)
;
_exptl_crystal_colour 'light brown'
_exptl_crystal_density_diffrn 1.778
_exptl_crystal_density_meas 1.78
_exptl_crystal_density_method 'Berman density torsion balance'
_exptl_crystal_description prism
_exptl_crystal_F_000 944
_exptl_crystal_size_max 0.281
_exptl_crystal_size_mid 0.276
_exptl_crystal_size_min 0.257
_refine_diff_density_max 0.275
_refine_diff_density_min -0.527
_refine_ls_extinction_method none
_refine_ls_goodness_of_fit_ref 1.079
_refine_ls_hydrogen_treatment constr
_refine_ls_matrix_type full
_refine_ls_number_parameters 127
_refine_ls_number_reflns 1531
_refine_ls_number_restraints 0
_refine_ls_restrained_S_all 1.079
_refine_ls_R_factor_all 0.0346
_refine_ls_R_factor_gt 0.0340
_refine_ls_shift/su_max 0.000
_refine_ls_shift/su_mean 0.000
_refine_ls_structure_factor_coef Fsqd
_refine_ls_weighting_details 'w=1/[\s^2^(Fo^2^)+(0.0464P)^2^+2.7921P] where P=(Fo^2^+2Fc^2^)/3'
_refine_ls_weighting_scheme calc
_refine_ls_wR_factor_gt 0.0879
_refine_ls_wR_factor_ref 0.0886
_reflns_number_gt 1497
_reflns_number_total 1531
_reflns_threshold_expression >2sigma(I)
_cod_data_source_file uk3015.cif
_cod_data_source_block II
_cod_original_cell_volume 1720.0(2)
_cod_original_sg_symbol_H-M 'C 2/c'
_cod_database_code 2017460
_cod_database_fobs_code 2017460

loop_
_symmetry_equiv_pos_as_xyz
'x, y, z'
'-x, y, -z+1/2'
'x+1/2, y+1/2, z'
'-x+1/2, y+1/2, -z+1/2'
'-x, -y, -z'
'x, -y, z-1/2'
'-x+1/2, -y+1/2, -z'
'x+1/2, -y+1/2, z-1/2'

loop_
_atom_site_type_symbol
_atom_site_label
_atom_site_fract_x
_atom_site_fract_y
_atom_site_fract_z
_atom_site_U_iso_or_equiv
_atom_site_adp_type
_atom_site_calc_flag
_atom_site_refinement_flags
_atom_site_occupancy
_atom_site_disorder_assembly
_atom_site_disorder_group
N N1 0.04499(10) 0.3832(2) 0.16742(14) 0.0242(4) Uani d . 1 . .
H H1 0.0224 0.2851 0.1643 0.029 Uiso d R 1 . .
C C1 0.12703(12) 0.4084(2) 0.23036(17) 0.0239(4) Uani d . 1 . .
S S1 0.15208(3) 0.61324(6) 0.23350(4) 0.02512(18) Uani d . 1 . .
N N2 0.18321(11) 0.2945(2) 0.28470(16) 0.0338(4) Uani d . 1 . .
H H2A 0.2365 0.3268 0.3294 0.041 Uiso d R 1 . .
H H2B 0.1697 0.1887 0.2985 0.041 Uiso d R 1 . .
C C2 -0.00297(12) 0.5237(2) 0.12224(16) 0.0214(4) Uani d . 1 . .
C C3 0.04578(11) 0.6631(2) 0.15213(16) 0.0226(4) Uani d . 1 . .
C C4 0.01027(12) 0.8167(2) 0.12427(16) 0.0237(4) Uani d . 1 . .
H H4 0.0427 0.9099 0.1453 0.028 Uiso calc R 1 . .
C C5 -0.07616(12) 0.8254(2) 0.06345(16) 0.0229(4) Uani d . 1 . .
C C6 -0.12549(11) 0.6857(3) 0.02871(16) 0.0239(4) Uani d . 1 . .
H H6 -0.1830 0.6955 -0.0142 0.029 Uiso calc R 1 . .
C C7 -0.08952(12) 0.5328(2) 0.05762(16) 0.0232(4) Uani d . 1 . .
H H7 -0.1220 0.4394 0.0347 0.028 Uiso calc R 1 . .
S S2 -0.12587(3) 1.01716(6) 0.03579(5) 0.02906(18) Uani d . 1 . .
O O1 -0.18586(12) 1.0030(2) 0.07288(19) 0.0499(5) Uani d . 1 . .
O O2 -0.06123(11) 1.1334(2) 0.1081(2) 0.0621(6) Uani d . 1 . .
O O3 -0.16516(11) 1.0460(2) -0.09426(16) 0.0514(5) Uani d . 1 . .

loop_
_atom_site_aniso_label
_atom_site_aniso_U_11
_atom_site_aniso_U_22
_atom_site_aniso_U_33
_atom_site_aniso_U_12
_atom_site_aniso_U_13
_atom_site_aniso_U_23
N1 0.0252(8) 0.0173(8) 0.0293(8) -0.0031(6) 0.0137(7) -0.0021(6)
C1 0.0264(10) 0.0221(10) 0.0242(9) -0.0018(8) 0.0140(8) -0.0019(7)
S1 0.0212(3) 0.0218(3) 0.0305(3) -0.00376(18) 0.0122(2) -0.00193(18)
N2 0.0267(9) 0.0246(10) 0.0428(10) -0.0003(7) 0.0133(8) 0.0013(8)
C2 0.0256(9) 0.0190(10) 0.0206(9) -0.0029(7) 0.0128(8) -0.0023(7)
C3 0.0207(9) 0.0243(10) 0.0223(9) -0.0038(8) 0.0110(7) -0.0023(7)
C4 0.0251(10) 0.0189(10) 0.0272(9) -0.0053(8) 0.0137(8) -0.0008(8)
C5 0.0248(9) 0.0198(10) 0.0218(9) -0.0004(8) 0.0107(8) 0.0012(7)
C6 0.0210(9) 0.0270(11) 0.0214(9) -0.0033(8) 0.0095(7) -0.0008(7)
C7 0.0249(10) 0.0207(10) 0.0231(9) -0.0069(8) 0.0120(8) -0.0039(7)
S2 0.0237(3) 0.0178(3) 0.0400(3) -0.00199(18) 0.0127(2) 0.00068(19)
O1 0.0573(11) 0.0330(9) 0.0814(13) 0.0017(8) 0.0514(11) -0.0049(8)
O2 0.0341(9) 0.0207(9) 0.0960(16) -0.0081(7) 0.0095(10) -0.0086(9)
O3 0.0431(10) 0.0558(12) 0.0464(10) 0.0202(9) 0.0174(8) 0.0216(9)

loop_
_atom_type_symbol
_atom_type_description
_atom_type_scat_dispersion_real
_atom_type_scat_dispersion_imag
_atom_type_scat_source
C C 0.0033 0.0016 'International Tables Vol C Tables 4.2.6.8 and 6.1.1.4'
H H 0.0000 0.0000 'International Tables Vol C Tables 4.2.6.8 and 6.1.1.4'
N N 0.0061 0.0033 'International Tables Vol C Tables 4.2.6.8 and 6.1.1.4'
O O 0.0106 0.0060 'International Tables Vol C Tables 4.2.6.8 and 6.1.1.4'
S S 0.1246 0.1234 'International Tables Vol C Tables 4.2.6.8 and 6.1.1.4'

loop_
_geom_angle_atom_site_label_1
_geom_angle_atom_site_label_2
_geom_angle_atom_site_label_3
_geom_angle_site_symmetry_1
_geom_angle_site_symmetry_3
_geom_angle
_geom_angle_publ_flag
C1 N1 C2 . . 114.70(16) n
C1 N1 H1 . . 122.4 n
C2 N1 H1 . . 122.3 n
N2 C1 N1 . . 124.77(18) n
N2 C1 S1 . . 123.02(15) n
N1 C1 S1 . . 112.21(14) n
C1 S1 C3 . . 90.05(9) n
C1 N2 H2A . . 116.9 n
C1 N2 H2B . . 122.3 n
H2A N2 H2B . . 118.0 n
C3 C2 N1 . . 112.13(17) n
C3 C2 C7 . . 121.28(18) n
N1 C2 C7 . . 126.56(17) n
C4 C3 C2 . . 121.25(17) n
C4 C3 S1 . . 127.83(15) n
C2 C3 S1 . . 110.81(15) n
C3 C4 C5 . . 117.24(17) n
C3 C4 H4 . . 121.4 n
C5 C4 H4 . . 121.4 n
C4 C5 C6 . . 121.69(18) n
C4 C5 S2 . . 119.95(15) n
C6 C5 S2 . . 118.26(15) n
C7 C6 C5 . . 120.69(17) n
C7 C6 H6 . . 119.7 n
C5 C6 H6 . . 119.7 n
C6 C7 C2 . . 117.74(17) n
C6 C7 H7 . . 121.1 n
C2 C7 H7 . . 121.1 n
O2 S2 O1 . . 112.37(13) n
O2 S2 O3 . . 112.73(13) n
O1 S2 O3 . . 112.49(12) n
O2 S2 C5 . . 106.27(10) n
O1 S2 C5 . . 106.54(10) n
O3 S2 C5 . . 105.81(10) n

loop_
_geom_bond_atom_site_label_1
_geom_bond_atom_site_label_2
_geom_bond_site_symmetry_2
_geom_bond_distance
_geom_bond_publ_flag
N1 C1 . 1.337(3) y
N1 C2 . 1.396(2) y
N1 H1 . 0.9052 n
C1 N2 . 1.312(3) y
C1 S1 . 1.747(2) y
S1 C3 . 1.7604(19) y
N2 H2A . 0.9001 n
N2 H2B . 0.9510 n
C2 C3 . 1.394(3) n
C2 C7 . 1.396(3) n
C3 C4 . 1.388(3) n
C4 C5 . 1.395(3) n
C4 H4 . 0.9300 n
C5 C6 . 1.399(3) n
C5 S2 . 1.776(2) y
C6 C7 . 1.387(3) n
C6 H6 . 0.9300 n
C7 H7 . 0.9300 n
S2 O2 . 1.4454(18) y
S2 O1 . 1.4503(18) y
S2 O3 . 1.4628(18) y

loop_
_geom_hbond_atom_site_label_D
_geom_hbond_atom_site_label_H
_geom_hbond_atom_site_label_A
_geom_hbond_site_symmetry_A
_geom_hbond_distance_DH
_geom_hbond_distance_HA
_geom_hbond_distance_DA
_geom_hbond_angle_DHA
_geom_hbond_publ_flag
N1 H1 O2 1_545 0.91 1.84 2.690(2) 155.7 n
N2 H2A O3 8_566 0.90 1.90 2.774(2) 163.5 n
N2 H2B O1 2_545 0.95 2.16 3.013(3) 148.2 n
C4 H4 O2 . 0.93 2.55 2.895(3) 102.4 n

loop_
_cod_related_entry_id
_cod_related_entry_database
_cod_related_entry_code
1 ChemSpider 80410
